data_2214406
loop_
_publ_author_name
'Peter A. Wood'
'Ross S. Forgan'
'Simon Parsons'
'Elna Pidcock'
'Peter A. Tasker'

_publ_section_title
;
 3-Hydroxysalicylaldoxime
;
_journal_coeditor_code WK2053
_journal_issue 7
_journal_name_full 'Acta Crystallographica Section E'
_journal_page_first o3131
_journal_page_last o3131
_journal_paper_doi 10.1107/S1600536807020922
_journal_volume 63
_journal_year 2007
_chemical_formula_iupac 'C7 H7 N1 O3'
_chemical_formula_moiety 'C7 H7 N1 O3'
_chemical_formula_sum 'C7 H7 N O3'
_chemical_formula_weight 153.14
_chemical_name_systematic 3-Hydroxysalicylaldoxime
_space_group_IT_number 14
_symmetry_cell_setting monoclinic
_symmetry_space_group_name_Hall '-P 2ybc'
_symmetry_space_group_name_H-M 'P 1 21/c 1'
_atom_sites_solution_hydrogens 'geom/difmap (OH)'
_atom_sites_solution_primary direct
_audit_creation_method CRYSTALS_ver_12.83
_cell_angle_alpha 90
_cell_angle_beta 114.531(5)
_cell_angle_gamma 90
_cell_formula_units_Z 4
_cell_length_a 13.4603(10)
_cell_length_b 3.7507(3)
_cell_length_c 14.8398(11)
_cell_measurement_reflns_used 1756
_cell_measurement_temperature 150
_cell_measurement_theta_max 25
_cell_measurement_theta_min 3
_cell_volume 681.57(9)
_computing_cell_refinement SAINT
_computing_data_collection 'SMART (Siemens, 1993)'
_computing_data_reduction 'SAINT (Siemens, 1995)'
_computing_molecular_graphics 'DIAMOND (Brandenburg, 2004)'
_computing_publication_material CRYSTALS
_computing_structure_refinement 'CRYSTALS (Betteridge <i>et al.</i>,  2003)'
_computing_structure_solution 'SIR92 (Altomare <i>et al.</i>,  1994)'
_diffrn_ambient_temperature 150
_diffrn_measured_fraction_theta_full 0.998
_diffrn_measured_fraction_theta_max 0.990
_diffrn_measurement_device_type 'Bruker SMART APEX CCD area-detector'
_diffrn_measurement_method '\f and \w'
_diffrn_radiation_monochromator graphite
_diffrn_radiation_type 'Mo K\a'
_diffrn_radiation_wavelength 0.71073
_diffrn_reflns_av_R_equivalents 0.029
_diffrn_reflns_limit_h_max 16
_diffrn_reflns_limit_h_min -16
_diffrn_reflns_limit_k_max 4
_diffrn_reflns_limit_k_min -4
_diffrn_reflns_limit_l_max 18
_diffrn_reflns_limit_l_min -17
_diffrn_reflns_number 8183
_diffrn_reflns_theta_full 26.111
_diffrn_reflns_theta_max 26.643
_diffrn_reflns_theta_min 2.776
_diffrn_standards_number 0
_exptl_absorpt_coefficient_mu 0.119
_exptl_absorpt_correction_T_max 0.99
_exptl_absorpt_correction_T_min 0.51
_exptl_absorpt_correction_type multi-scan
_exptl_absorpt_process_details '(SADABS; Sheldrick, 2006)'
_exptl_crystal_colour yellow
_exptl_crystal_density_diffrn 1.492
_exptl_crystal_description block
_exptl_crystal_F_000 320
_exptl_crystal_size_max 0.46
_exptl_crystal_size_mid 0.13
_exptl_crystal_size_min 0.11
_refine_diff_density_max 0.22
_refine_diff_density_min -0.15
_refine_ls_extinction_method none
_refine_ls_goodness_of_fit_ref 0.9869
_refine_ls_hydrogen_treatment mixed
_refine_ls_matrix_type full
_refine_ls_number_parameters 109
_refine_ls_number_reflns 1424
_refine_ls_number_restraints 3
_refine_ls_R_factor_all 0.0601
_refine_ls_R_factor_gt 0.0350
_refine_ls_shift/su_max 0.000103
_refine_ls_structure_factor_coef Fsqd
_refine_ls_weighting_details
;
Method, part 1, Chebychev polynomial, (Watkin, 1994, Prince, 1982)
[weight] = 1.0/[A~0~*T~0~(x)+A~1~*T~1~(x) ... +A~n-1~]*T~n-1~(x)]
where A~i~ are the Chebychev coefficients listed below and x= Fcalc/Fmax
Method = Robust Weighting (Prince, 1982)
W = [weight] * [1-(deltaF/6*sigmaF)^2^]^2^
A~i~ are:
51.1 83.1 48.9 19.2 3.34
Prince, E. (1982). Mathematical Techniques in Crystallography and Materials
Science. New York: Springer-Verlag.
Watkin, D. J. (1994). <i>Acta Cryst.</i> A<b>50</b>, 411--437.
;
_refine_ls_weighting_scheme calc
_refine_ls_wR_factor_all 0.1173
_refine_ls_wR_factor_gt 0.0895
_refine_ls_wR_factor_ref 0.1173
_reflns_number_gt 904
_reflns_number_total 1424
_reflns_threshold_expression I>2\s(I)
_cod_data_source_file wk2053.cif
_cod_data_source_block I
_cod_depositor_comments
;
The following automatic conversions were performed:

'_symmetry_cell_setting' tag value 'monoclinic'' was replaced with
'monoclinic' value as specified in the replacement file
'/home/robertas/cod-tools/perl-scripts/inputs/replacement_values.lst'.

Automatic conversion script
Id: cif_fix_values 3143 2015-03-26 13:38:13Z robertas 
;
_cod_original_sg_symbol_H-M 'P 21/c'
_cod_original_formula_sum 'C7 H7 N1 O3'
_cod_database_code 2214406
_cod_database_fobs_code 2214406

loop_
_symmetry_equiv_pos_as_xyz
x,y,z
-x,-y,-z
-x,y+1/2,-z+1/2
x,-y+1/2,z+1/2

loop_
_atom_site_type_symbol
_atom_site_label
_atom_site_fract_x
_atom_site_fract_y
_atom_site_fract_z
_atom_site_U_iso_or_equiv
_atom_site_adp_type
_atom_site_occupancy
O O1 0.44009(11) 0.2386(5) 0.06215(10) 0.0333 Uani 1.0000
N N2 0.39503(12) 0.3040(5) 0.13107(11) 0.0266 Uani 1.0000
C C3 0.30117(14) 0.4508(5) 0.08998(13) 0.0258 Uani 1.0000
C C4 0.23874(15) 0.5415(5) 0.14676(13) 0.0240 Uani 1.0000
C C5 0.28033(14) 0.4911(5) 0.24936(13) 0.0226 Uani 1.0000
O O5 0.38212(10) 0.3513(4) 0.30415(10) 0.0277 Uani 1.0000
C C6 0.21770(14) 0.5813(5) 0.30083(13) 0.0241 Uani 1.0000
O O6 0.25519(12) 0.5341(4) 0.40046(10) 0.0335 Uani 1.0000
C C7 0.11473(15) 0.7240(5) 0.25057(15) 0.0272 Uani 1.0000
C C8 0.07223(15) 0.7703(5) 0.14860(15) 0.0279 Uani 1.0000
C C9 0.13386(15) 0.6814(5) 0.09742(14) 0.0276 Uani 1.0000
H H1 0.501(2) 0.135(8) 0.099(2) 0.0512 Uiso 1.0000
H H3 0.2687 0.4989 0.0202 0.0300 Uiso 1.0000
H H5 0.410(2) 0.296(7) 0.261(2) 0.0424 Uiso 1.0000
H H6 0.315(2) 0.444(8) 0.423(2) 0.0511 Uiso 1.0000
H H7 0.0735 0.7879 0.2870 0.0341 Uiso 1.0000
H H8 0.0024 0.8643 0.1144 0.0319 Uiso 1.0000
H H9 0.1071 0.7129 0.0287 0.0318 Uiso 1.0000

loop_
_atom_site_aniso_label
_atom_site_aniso_U_11
_atom_site_aniso_U_22
_atom_site_aniso_U_33
_atom_site_aniso_U_12
_atom_site_aniso_U_13
_atom_site_aniso_U_23
O1 0.0246(7) 0.0531(10) 0.0249(7) 0.0044(7) 0.0129(6) 0.0003(7)
N2 0.0258(8) 0.0353(10) 0.0224(8) -0.0004(7) 0.0136(6) -0.0014(7)
C3 0.0262(9) 0.0291(10) 0.0207(8) -0.0015(8) 0.0084(7) 0.0015(7)
C4 0.0237(9) 0.0232(9) 0.0260(9) -0.0023(7) 0.0112(7) 0.0000(7)
C5 0.0178(8) 0.0229(10) 0.0249(9) -0.0022(7) 0.0065(7) -0.0002(7)
O5 0.0201(6) 0.0395(9) 0.0225(6) 0.0029(6) 0.0078(5) 0.0002(6)
C6 0.0235(9) 0.0254(9) 0.0240(9) -0.0029(8) 0.0104(7) -0.0012(8)
O6 0.0288(7) 0.0516(10) 0.0210(7) 0.0063(7) 0.0111(6) 0.0014(7)
C7 0.0262(9) 0.0254(9) 0.0333(10) -0.0018(8) 0.0156(8) -0.0028(8)
C8 0.0206(9) 0.0267(10) 0.0335(10) 0.0038(8) 0.0085(8) 0.0021(8)
C9 0.0276(9) 0.0266(10) 0.0250(9) 0.0015(8) 0.0073(7) 0.0033(8)

loop_
_atom_type_symbol
_atom_type_scat_dispersion_real
_atom_type_scat_dispersion_imag
_atom_type_scat_source
C 0.0033 0.0016 'International Tables Vol C 4.2.6.8 and 6.1.1.4'
H 0.0000 0.0000 'International Tables Vol C 4.2.6.8 and 6.1.1.4'
N 0.0061 0.0033 'International Tables Vol C 4.2.6.8 and 6.1.1.4'
O 0.0106 0.0060 'International Tables Vol C 4.2.6.8 and 6.1.1.4'

loop_
_geom_angle_atom_site_label_1
_geom_angle_atom_site_label_2
_geom_angle_atom_site_label_3
_geom_angle
_geom_angle_publ_flag
N2 O1 H1 101.7(18) no
O1 N2 C3 111.52(14) no
N2 C3 C4 121.25(16) no
N2 C3 H3 120.9 no
C4 C3 H3 117.8 no
C3 C4 C5 122.11(17) no
C3 C4 C9 119.06(16) no
C5 C4 C9 118.83(17) no
C4 C5 O5 123.05(16) no
C4 C5 C6 120.23(17) no
O5 C5 C6 116.72(16) no
C5 O5 H5 106.0(17) no
C5 C6 O6 121.87(17) no
C5 C6 C7 119.86(17) no
O6 C6 C7 118.27(16) no
C6 O6 H6 111.2(19) no
C6 C7 C8 120.29(17) no
C6 C7 H7 118.8 no
C8 C7 H7 120.9 no
C7 C8 C9 120.02(18) no
C7 C8 H8 120.4 no
C9 C8 H8 119.5 no
C4 C9 C8 120.75(18) no
C4 C9 H9 117.8 no
C8 C9 H9 121.4 no

loop_
_geom_bond_atom_site_label_1
_geom_bond_atom_site_label_2
_geom_bond_distance
_geom_bond_publ_flag
O1 N2 1.4103(19) no
O1 H1 0.87(3) no
N2 C3 1.277(2) no
C3 C4 1.456(2) no
C3 H3 0.959 no
C4 C5 1.400(3) no
C4 C9 1.395(3) no
C5 O5 1.374(2) no
C5 C6 1.394(2) no
O5 H5 0.89(2) no
C6 O6 1.361(2) no
C6 C7 1.380(3) no
O6 H6 0.81(3) no
C7 C8 1.389(3) no
C7 H7 0.952 no
C8 C9 1.378(3) no
C8 H8 0.932 no
C9 H9 0.938 no

loop_
_geom_hbond_atom_site_label_D
_geom_hbond_atom_site_label_H
_geom_hbond_atom_site_label_A
_geom_hbond_site_symmetry_A
_geom_hbond_distance_DH
_geom_hbond_distance_HA
_geom_hbond_distance_DA
_geom_hbond_angle_DHA
_geom_hbond_publ_flag
O1 H1 O5 3_645 0.87(2) 1.95(2) 2.7984(18) 167(3) yes
O5 H5 N2 . 0.89(3) 1.85(3) 2.651(2) 148(3) yes
O6 H6 O1 4_555 0.81(3) 2.16(2) 2.8353(18) 141(3) yes

loop_
_cod_related_entry_id
_cod_related_entry_database
_cod_related_entry_code
1 ChemSpider 15619822
